data_4341169
loop_
_publ_author_name
'Teng, Qiaoqiao'
'Huynh, Han Vinh'

_publ_section_title
;
 Determining the electron-donating properties of bidentate ligands by
 (13)c NMR spectroscopy.
;
_journal_issue 20
_journal_name_full 'Inorganic chemistry'
_journal_page_first 10964
_journal_page_last 10973
_journal_paper_doi 10.1021/ic501325j
_journal_volume 53
_journal_year 2014
_chemical_formula_sum 'C37 H43 Br Cl3 F6 N6 P Pd'
_chemical_formula_weight 1009.40
_chemical_name_systematic
; 
 ? 
;
_space_group_IT_number 2
_symmetry_cell_setting triclinic
_symmetry_space_group_name_Hall '-P 1'
_symmetry_space_group_name_H-M 'P -1'
_atom_sites_solution_hydrogens geom
_atom_sites_solution_primary direct
_atom_sites_solution_secondary difmap
_audit_creation_method SHELXL-97
_cell_angle_alpha 94.5110(16)
_cell_angle_beta 102.3250(16)
_cell_angle_gamma 99.6380(17)
_cell_formula_units_Z 2
_cell_length_a 9.6249(10)
_cell_length_b 11.6858(12)
_cell_length_c 18.6008(18)
_cell_measurement_reflns_used 4168
_cell_measurement_temperature 100(2)
_cell_measurement_theta_max 24.89
_cell_measurement_theta_min 2.23
_cell_volume 2000.8(4)
_computing_cell_refinement 'Bruker SAINT'
_computing_data_collection 'Bruker APEX2'
_computing_data_reduction 'Bruker SAINT'
_computing_molecular_graphics 'Bruker SHELXTL'
_computing_publication_material 'Bruker SHELXTL'
_computing_structure_refinement 'SHELXL-97 (Sheldrick, 1997)'
_computing_structure_solution 'SHELXS-97 (Sheldrick, 1990)'
_diffrn_ambient_temperature 100(2)
_diffrn_measured_fraction_theta_full 1.000
_diffrn_measured_fraction_theta_max 1.000
_diffrn_measurement_device_type 'Bruker APEX-II CCD'
_diffrn_measurement_method '\f and \w scans'
_diffrn_radiation_monochromator graphite
_diffrn_radiation_source 'fine-focus sealed tube'
_diffrn_radiation_type MoK\a
_diffrn_radiation_wavelength 0.71073
_diffrn_reflns_av_R_equivalents 0.0537
_diffrn_reflns_av_sigmaI/netI 0.0606
_diffrn_reflns_limit_h_max 12
_diffrn_reflns_limit_h_min -12
_diffrn_reflns_limit_k_max 14
_diffrn_reflns_limit_k_min -14
_diffrn_reflns_limit_l_max 23
_diffrn_reflns_limit_l_min -23
_diffrn_reflns_number 24411
_diffrn_reflns_theta_full 26.37
_diffrn_reflns_theta_max 26.37
_diffrn_reflns_theta_min 1.13
_diffrn_standards_number 0
_exptl_absorpt_coefficient_mu 1.768
_exptl_absorpt_correction_T_max 0.8863
_exptl_absorpt_correction_T_min 0.7300
_exptl_absorpt_correction_type multi-scan
_exptl_absorpt_process_details 'Sadabs, (Sheldrick 2001)'
_exptl_crystal_colour colourless
_exptl_crystal_density_diffrn 1.675
_exptl_crystal_density_meas ?
_exptl_crystal_density_method 'not measured'
_exptl_crystal_description Block
_exptl_crystal_F_000 1016
_exptl_crystal_size_max 0.19
_exptl_crystal_size_mid 0.13
_exptl_crystal_size_min 0.07
_refine_diff_density_max 0.909
_refine_diff_density_min -1.209
_refine_diff_density_rms 0.138
_refine_ls_extinction_method none
_refine_ls_goodness_of_fit_ref 1.076
_refine_ls_hydrogen_treatment constr
_refine_ls_matrix_type full
_refine_ls_number_parameters 537
_refine_ls_number_reflns 8186
_refine_ls_number_restraints 66
_refine_ls_restrained_S_all 1.096
_refine_ls_R_factor_all 0.0625
_refine_ls_R_factor_gt 0.0466
_refine_ls_shift/su_max 0.001
_refine_ls_shift/su_mean 0.000
_refine_ls_structure_factor_coef Fsqd
_refine_ls_weighting_details 'calc w=1/[\s^2^(Fo^2^)+(0.0590P)^2^+0.0000P] where P=(Fo^2^+2Fc^2^)/3'
_refine_ls_weighting_scheme calc
_refine_ls_wR_factor_gt 0.1072
_refine_ls_wR_factor_ref 0.1190
_reflns_number_gt 6553
_reflns_number_total 8186
_reflns_threshold_expression >2sigma(I)
_cod_data_source_file ic501325j_si_002.cif
_cod_data_source_block 15
_cod_depositor_comments
;
The following automatic conversions were performed:

'_symmetry_cell_setting' value 'Triclinic' changed to 'triclinic'
according to
/home/saulius/struct/COD-crude-data--automatic-downloads/rss-feeds/ACS/lib/dictionaries/cif_core.dic
dictionary named 'cif_core.dic' version 2.4.2 from
2011-04-26.

'_exptl_absorpt_correction_type' value 'Multi-scan'
changed to 'multi-scan' according to
/home/saulius/struct/COD-crude-data--automatic-downloads/rss-feeds/ACS/lib/dictionaries/cif_core.dic
dictionary named 'cif_core.dic' version 2.4.2 from 2011-04-26.

Automatic conversion script
Id: cif_fix_values 2281 2013-09-26 08:29:07Z andrius 

 Adding full bibliography for 4341164--4341170.cif.

The following automatic conversions were performed:

'_exptl_crystal_density_meas' value 'Not measured' was changed to '?'
- the value is perceived as not measured.

Automatic conversion script
Id: cif_fix_values 3008 2015-01-20 13:52:24Z robertas 
;
_cod_original_sg_symbol_H-M P-1
_cod_database_code 4341169

loop_
_symmetry_equiv_pos_as_xyz
'x, y, z'
'-x, -y, -z'

loop_
_atom_site_label
_atom_site_type_symbol
_atom_site_fract_x
_atom_site_fract_y
_atom_site_fract_z
_atom_site_U_iso_or_equiv
_atom_site_adp_type
_atom_site_occupancy
_atom_site_symmetry_multiplicity
_atom_site_calc_flag
_atom_site_refinement_flags
_atom_site_disorder_assembly
_atom_site_disorder_group
Pd1 Pd 0.79465(3) 0.81144(3) 0.781982(15) 0.01787(10) Uani 1 1 d . . .
Br1 Br 1.04666(5) 0.91258(5) 0.79653(2) 0.04066(15) Uani 1 1 d . . .
P1 P 0.93250(11) 0.63724(9) 0.19083(6) 0.0211(2) Uani 1 1 d . . .
F1 F 0.9183(3) 0.4986(2) 0.18965(14) 0.0327(6) Uani 1 1 d . . .
F2 F 0.9470(3) 0.7748(2) 0.19128(14) 0.0323(6) Uani 1 1 d . . .
F3 F 0.7801(3) 0.6173(2) 0.13162(13) 0.0322(6) Uani 1 1 d . . .
F4 F 0.8505(3) 0.6402(2) 0.25681(13) 0.0316(6) Uani 1 1 d . . .
F5 F 1.0852(2) 0.6557(2) 0.24950(14) 0.0331(6) Uani 1 1 d . . .
F6 F 1.0145(3) 0.6346(2) 0.12435(13) 0.0349(6) Uani 1 1 d . . .
N1 N 0.7695(3) 0.6919(3) 0.62474(17) 0.0182(7) Uani 1 1 d . . .
N2 N 0.7520(4) 0.8745(3) 0.62445(17) 0.0222(7) Uani 1 1 d . . .
N3 N 0.8150(3) 0.9624(3) 0.92394(17) 0.0210(7) Uani 1 1 d . . .
N4 N 0.8183(4) 0.7883(3) 0.94956(18) 0.0244(8) Uani 1 1 d . . .
N5 N 0.5913(4) 0.5988(3) 0.80091(18) 0.0256(8) Uani 1 1 d . . .
N6 N 0.4706(4) 0.7247(3) 0.75512(19) 0.0276(8) Uani 1 1 d . . .
C1 C 0.7705(4) 0.7897(3) 0.6690(2) 0.0196(8) Uani 1 1 d . . .
C2 C 0.7486(4) 0.7136(3) 0.5509(2) 0.0216(9) Uani 1 1 d . . .
C3 C 0.7402(5) 0.6434(4) 0.4850(2) 0.0261(9) Uani 1 1 d . . .
H3 H 0.7428 0.5625 0.4844 0.031 Uiso 1 1 calc R . .
C4 C 0.7278(5) 0.6970(4) 0.4208(2) 0.0313(10) Uani 1 1 d . . .
H4 H 0.7226 0.6518 0.3752 0.038 Uiso 1 1 calc R . .
C5 C 0.7227(5) 0.8148(4) 0.4213(2) 0.0345(11) Uani 1 1 d . . .
H5 H 0.7164 0.8489 0.3762 0.041 Uiso 1 1 calc R . .
C6 C 0.7265(5) 0.8833(4) 0.4852(2) 0.0285(10) Uani 1 1 d . . .
H6 H 0.7203 0.9636 0.4850 0.034 Uiso 1 1 calc R . .
C7 C 0.7398(4) 0.8312(4) 0.5507(2) 0.0229(9) Uani 1 1 d . . .
C8 C 0.7977(5) 0.5819(3) 0.6526(2) 0.0249(9) Uani 1 1 d . . .
H8 H 0.8232 0.5972 0.7080 0.030 Uiso 1 1 calc R . .
C9 C 0.6612(5) 0.4888(4) 0.6313(2) 0.0324(11) Uani 1 1 d . . .
H9A H 0.5872 0.5130 0.6548 0.049 Uiso 1 1 calc R . .
H9B H 0.6829 0.4149 0.6480 0.049 Uiso 1 1 calc R . .
H9C H 0.6254 0.4782 0.5773 0.049 Uiso 1 1 calc R . .
C10 C 0.9285(5) 0.5457(4) 0.6296(2) 0.0298(10) Uani 1 1 d . . .
H10A H 0.9046 0.5225 0.5760 0.045 Uiso 1 1 calc R . .
H10B H 0.9545 0.4798 0.6556 0.045 Uiso 1 1 calc R . .
H10C H 1.0104 0.6117 0.6426 0.045 Uiso 1 1 calc R . .
C11 C 0.7592(5) 0.9991(4) 0.6516(2) 0.0346(11) Uani 1 1 d . . .
H11 H 0.7621 1.0035 0.7058 0.042 Uiso 1 1 calc R . .
C12 C 0.6251(6) 1.0434(4) 0.6146(3) 0.0473(14) Uani 1 1 d . . .
H12A H 0.6270 1.0525 0.5629 0.071 Uiso 1 1 calc R . .
H12B H 0.6234 1.1191 0.6408 0.071 Uiso 1 1 calc R . .
H12C H 0.5383 0.9872 0.6163 0.071 Uiso 1 1 calc R . .
C13 C 0.9012(6) 1.0719(4) 0.6431(3) 0.0462(14) Uani 1 1 d . . .
H13A H 0.9830 1.0428 0.6720 0.069 Uiso 1 1 calc R . .
H13B H 0.9067 1.1539 0.6613 0.069 Uiso 1 1 calc R . .
H13C H 0.9049 1.0654 0.5908 0.069 Uiso 1 1 calc R . .
C14 C 0.8106(4) 0.8535(4) 0.8921(2) 0.0216(9) Uani 1 1 d . . .
C15 C 0.8265(5) 0.9645(4) 0.9988(2) 0.0290(10) Uani 1 1 d . . .
H15 H 0.8325 1.0312 1.0328 0.035 Uiso 1 1 calc R . .
C16 C 0.8278(4) 0.8557(4) 1.0152(2) 0.0280(10) Uani 1 1 d . . .
H16 H 0.8341 0.8298 1.0627 0.034 Uiso 1 1 calc R . .
C17 C 0.8195(6) 0.6628(4) 0.9492(2) 0.0387(12) Uani 1 1 d . . .
H17A H 0.7261 0.6237 0.9580 0.046 Uiso 1 1 calc R . .
H17B H 0.8968 0.6524 0.9914 0.046 Uiso 1 1 calc R . .
C18 C 0.8424(5) 0.6022(4) 0.8810(3) 0.0356(11) Uani 1 1 d . . .
H18A H 0.9098 0.5483 0.8954 0.043 Uiso 1 1 calc R . .
H18B H 0.8899 0.6612 0.8541 0.043 Uiso 1 1 calc R . .
C19 C 0.7064(5) 0.5332(4) 0.8283(2) 0.0293(10) Uani 1 1 d . . .
H19A H 0.7346 0.4971 0.7850 0.035 Uiso 1 1 calc R . .
H19B H 0.6651 0.4689 0.8536 0.035 Uiso 1 1 calc R . .
C20 C 0.6061(4) 0.7066(4) 0.7785(2) 0.0230(9) Uani 1 1 d . . .
C21 C 0.4457(5) 0.5489(4) 0.7903(2) 0.0328(11) Uani 1 1 d . . .
H21 H 0.4073 0.4733 0.8008 0.039 Uiso 1 1 calc R . .
C22 C 0.3706(5) 0.6276(4) 0.7625(3) 0.0373(12) Uani 1 1 d . . .
H22 H 0.2681 0.6193 0.7501 0.045 Uiso 1 1 calc R . .
C23 C 0.8124(4) 1.0652(3) 0.8853(2) 0.0223(9) Uani 1 1 d . . .
H23A H 0.8590 1.0554 0.8432 0.027 Uiso 1 1 calc R . .
H23B H 0.8713 1.1337 0.9194 0.027 Uiso 1 1 calc R . .
C24 C 0.6625(4) 1.0910(3) 0.8558(2) 0.0231(9) Uani 1 1 d . . .
C25 C 0.5441(4) 1.0463(4) 0.8837(2) 0.0311(10) Uani 1 1 d . . .
H25 H 0.5545 0.9957 0.9212 0.037 Uiso 1 1 calc R . .
C26 C 0.4113(5) 1.0760(5) 0.8565(3) 0.0399(13) Uani 1 1 d . . .
H26 H 0.3306 1.0441 0.8753 0.048 Uiso 1 1 calc R . .
C27 C 0.3929(5) 1.1504(4) 0.8033(3) 0.0399(13) Uani 1 1 d . . .
H27 H 0.3011 1.1704 0.7854 0.048 Uiso 1 1 calc R . .
C28 C 0.5125(5) 1.1963(4) 0.7760(3) 0.0367(11) Uani 1 1 d . . .
H28 H 0.5019 1.2477 0.7389 0.044 Uiso 1 1 calc R . .
C29 C 0.6469(5) 1.1671(4) 0.8026(2) 0.0294(10) Uani 1 1 d . . .
H29 H 0.7279 1.1994 0.7842 0.035 Uiso 1 1 calc R . .
C30 C 0.4292(5) 0.8305(4) 0.7272(2) 0.0346(11) Uani 1 1 d . . .
H30A H 0.5176 0.8878 0.7275 0.042 Uiso 1 1 calc R . .
H30B H 0.3761 0.8657 0.7605 0.042 Uiso 1 1 calc R . .
C31 C 0.3357(4) 0.8054(4) 0.6500(2) 0.0276(10) Uani 1 1 d . . .
C32 C 0.3745(5) 0.7397(4) 0.5949(3) 0.0398(12) Uani 1 1 d . . .
H32 H 0.4620 0.7103 0.6058 0.048 Uiso 1 1 calc R . .
C33 C 0.2872(6) 0.7166(5) 0.5247(3) 0.0491(14) Uani 1 1 d . . .
H33 H 0.3149 0.6713 0.4873 0.059 Uiso 1 1 calc R . .
C34 C 0.1620(6) 0.7576(4) 0.5080(3) 0.0492(15) Uani 1 1 d . . .
H34 H 0.1022 0.7401 0.4593 0.059 Uiso 1 1 calc R . .
C35 C 0.1213(5) 0.8239(5) 0.5607(3) 0.0445(14) Uani 1 1 d . . .
H35 H 0.0337 0.8528 0.5487 0.053 Uiso 1 1 calc R . .
C36 C 0.2084(5) 0.8489(4) 0.6318(3) 0.0345(11) Uani 1 1 d . . .
H36 H 0.1808 0.8960 0.6684 0.041 Uiso 1 1 calc R . .
C1S C 0.3021(5) 0.6620(7) 0.9443(4) 0.0313(19) Uani 0.461(2) 1 d PDU A 1
H1 H 0.2904 0.5873 0.9116 0.038 Uiso 0.461(2) 1 calc PR A 1
Cl1 Cl 0.2130(8) 0.6354(6) 1.0163(4) 0.0358(12) Uani 0.461(2) 1 d PDU A 1
Cl2 Cl 0.2210(3) 0.76317(19) 0.89234(13) 0.0304(6) Uani 0.461(2) 1 d PDU A 1
Cl3 Cl 0.4874(3) 0.7195(2) 0.97884(18) 0.0475(8) Uani 0.461(2) 1 d PDU A 1
C1SA C 0.3386(6) 0.6517(6) 0.9585(4) 0.0347(18) Uani 0.539(2) 1 d PDU A 2
H1A H 0.3069 0.5890 0.9154 0.042 Uiso 0.539(2) 1 calc PR A 2
Cl1A Cl 0.1978(7) 0.6571(6) 1.0046(4) 0.0656(16) Uani 0.539(2) 1 d PDU A 2
Cl2A Cl 0.3941(3) 0.7872(2) 0.92850(14) 0.0560(8) Uani 0.539(2) 1 d PDU A 2
Cl3A Cl 0.4872(3) 0.6216(3) 1.02254(17) 0.0674(9) Uani 0.539(2) 1 d PDU A 2

loop_
_atom_site_aniso_label
_atom_site_aniso_U_11
_atom_site_aniso_U_22
_atom_site_aniso_U_33
_atom_site_aniso_U_23
_atom_site_aniso_U_13
_atom_site_aniso_U_12
Pd1 0.01692(16) 0.02125(17) 0.01205(16) -0.00243(11) 0.00274(11) -0.00308(12)
Br1 0.0262(3) 0.0627(4) 0.0232(3) -0.0100(2) 0.01021(19) -0.0181(2)
P1 0.0215(5) 0.0217(6) 0.0181(5) 0.0042(4) 0.0041(4) -0.0019(4)
F1 0.0379(15) 0.0211(13) 0.0385(15) 0.0083(11) 0.0091(12) 0.0009(11)
F2 0.0366(14) 0.0218(13) 0.0345(15) 0.0055(11) 0.0040(12) -0.0014(11)
F3 0.0263(13) 0.0362(15) 0.0273(14) 0.0062(11) -0.0036(11) -0.0021(11)
F4 0.0339(14) 0.0387(15) 0.0254(13) 0.0065(11) 0.0152(11) 0.0036(12)
F5 0.0249(13) 0.0370(15) 0.0326(15) 0.0130(11) -0.0001(11) -0.0031(11)
F6 0.0419(16) 0.0405(15) 0.0283(14) 0.0103(12) 0.0179(12) 0.0086(13)
N1 0.0229(17) 0.0183(17) 0.0119(16) 0.0007(13) 0.0030(13) 0.0008(14)
N2 0.0280(19) 0.0194(17) 0.0164(17) -0.0015(13) 0.0009(14) 0.0038(15)
N3 0.0175(17) 0.0258(19) 0.0159(17) -0.0058(14) 0.0060(14) -0.0057(14)
N4 0.0215(18) 0.030(2) 0.0185(18) -0.0004(15) 0.0034(14) -0.0017(15)
N5 0.0241(18) 0.028(2) 0.0207(18) -0.0030(15) 0.0090(15) -0.0093(15)
N6 0.0159(17) 0.039(2) 0.0229(19) -0.0094(16) 0.0037(14) -0.0010(16)
C1 0.021(2) 0.019(2) 0.016(2) -0.0016(16) 0.0017(16) 0.0001(16)
C2 0.023(2) 0.023(2) 0.015(2) 0.0025(16) 0.0019(16) 0.0000(17)
C3 0.033(2) 0.026(2) 0.017(2) -0.0008(17) 0.0023(18) 0.0041(19)
C4 0.039(3) 0.041(3) 0.010(2) -0.0041(18) 0.0014(18) 0.004(2)
C5 0.039(3) 0.042(3) 0.018(2) 0.008(2) -0.002(2) 0.004(2)
C6 0.031(2) 0.030(2) 0.023(2) 0.0051(18) -0.0013(18) 0.0072(19)
C7 0.019(2) 0.028(2) 0.017(2) -0.0019(17) -0.0032(16) 0.0017(17)
C8 0.042(3) 0.017(2) 0.015(2) 0.0026(16) 0.0073(18) 0.0011(18)
C9 0.046(3) 0.025(2) 0.023(2) -0.0019(18) 0.011(2) -0.004(2)
C10 0.040(3) 0.029(2) 0.021(2) 0.0080(18) 0.0057(19) 0.010(2)
C11 0.058(3) 0.021(2) 0.021(2) -0.0048(18) 0.001(2) 0.009(2)
C12 0.073(4) 0.037(3) 0.037(3) 0.004(2) 0.010(3) 0.028(3)
C13 0.066(4) 0.026(3) 0.035(3) 0.002(2) -0.006(3) -0.003(2)
C14 0.0146(19) 0.030(2) 0.017(2) 0.0053(17) 0.0037(16) -0.0050(17)
C15 0.029(2) 0.040(3) 0.016(2) -0.0048(19) 0.0101(18) -0.002(2)
C16 0.022(2) 0.042(3) 0.014(2) -0.0024(18) 0.0031(17) -0.0045(19)
C17 0.048(3) 0.042(3) 0.024(2) 0.007(2) 0.001(2) 0.013(2)
C18 0.040(3) 0.036(3) 0.034(3) 0.007(2) 0.013(2) 0.012(2)
C19 0.039(3) 0.027(2) 0.022(2) 0.0054(18) 0.012(2) -0.002(2)
C20 0.020(2) 0.031(2) 0.014(2) -0.0073(17) 0.0022(16) -0.0002(18)
C21 0.026(2) 0.042(3) 0.023(2) -0.005(2) 0.0079(19) -0.013(2)
C22 0.018(2) 0.055(3) 0.031(3) -0.011(2) 0.0095(19) -0.013(2)
C23 0.023(2) 0.022(2) 0.019(2) -0.0040(16) 0.0058(17) -0.0049(17)
C24 0.017(2) 0.024(2) 0.022(2) -0.0150(17) 0.0041(17) -0.0041(17)
C25 0.020(2) 0.047(3) 0.020(2) -0.010(2) 0.0062(18) -0.004(2)
C26 0.020(2) 0.054(3) 0.042(3) -0.020(3) 0.016(2) -0.003(2)
C27 0.022(2) 0.043(3) 0.047(3) -0.023(2) 0.001(2) 0.008(2)
C28 0.032(3) 0.027(2) 0.047(3) -0.005(2) 0.004(2) 0.005(2)
C29 0.022(2) 0.026(2) 0.036(3) -0.0032(19) 0.0057(19) -0.0013(18)
C30 0.029(2) 0.040(3) 0.030(3) -0.017(2) -0.001(2) 0.011(2)
C31 0.020(2) 0.035(3) 0.025(2) -0.0068(19) 0.0019(18) 0.0052(19)
C32 0.036(3) 0.045(3) 0.033(3) -0.014(2) 0.000(2) 0.013(2)
C33 0.072(4) 0.039(3) 0.030(3) -0.010(2) 0.005(3) 0.007(3)
C34 0.068(4) 0.027(3) 0.032(3) 0.005(2) -0.017(3) -0.012(3)
C35 0.021(2) 0.047(3) 0.058(4) 0.024(3) -0.007(2) -0.003(2)
C36 0.022(2) 0.042(3) 0.044(3) 0.010(2) 0.015(2) 0.005(2)
C1S 0.032(4) 0.029(4) 0.037(5) -0.003(4) 0.015(3) 0.012(3)
Cl1 0.059(3) 0.0333(18) 0.0252(17) 0.0185(14) 0.0205(17) 0.0147(17)
Cl2 0.0411(14) 0.0222(12) 0.0333(13) 0.0062(9) 0.0156(11) 0.0101(10)
Cl3 0.0271(13) 0.0419(16) 0.0658(19) -0.0120(13) 0.0011(12) 0.0059(11)
C1SA 0.032(4) 0.036(4) 0.033(5) -0.007(4) 0.008(3) 0.002(4)
Cl1A 0.0348(18) 0.083(4) 0.072(4) -0.038(2) 0.019(2) 0.002(2)
Cl2A 0.086(2) 0.0351(13) 0.0421(14) -0.0013(10) 0.0095(13) 0.0087(13)
Cl3A 0.0300(13) 0.109(2) 0.072(2) 0.0429(17) 0.0171(13) 0.0154(14)

loop_
_atom_type_symbol
_atom_type_description
_atom_type_scat_dispersion_real
_atom_type_scat_dispersion_imag
_atom_type_scat_source
C C 0.0033 0.0016 'International Tables Vol C Tables 4.2.6.8 and 6.1.1.4'
H H 0.0000 0.0000 'International Tables Vol C Tables 4.2.6.8 and 6.1.1.4'
N N 0.0061 0.0033 'International Tables Vol C Tables 4.2.6.8 and 6.1.1.4'
F F 0.0171 0.0103 'International Tables Vol C Tables 4.2.6.8 and 6.1.1.4'
P P 0.1023 0.0942 'International Tables Vol C Tables 4.2.6.8 and 6.1.1.4'
Br Br -0.2901 2.4595 'International Tables Vol C Tables 4.2.6.8 and 6.1.1.4'
Pd Pd -0.9988 1.0072 'International Tables Vol C Tables 4.2.6.8 and 6.1.1.4'
Cl Cl 0.1484 0.1585 'International Tables Vol C Tables 4.2.6.8 and 6.1.1.4'

loop_
_geom_angle_atom_site_label_1
_geom_angle_atom_site_label_2
_geom_angle_atom_site_label_3
_geom_angle
C20 Pd1 C14 87.69(15)
C20 Pd1 C1 93.88(15)
C14 Pd1 C1 172.48(16)
C20 Pd1 Br1 169.71(12)
C14 Pd1 Br1 89.91(10)
C1 Pd1 Br1 89.79(11)
F2 P1 F4 90.52(14)
F2 P1 F1 179.46(15)
F4 P1 F1 90.00(14)
F2 P1 F5 90.29(14)
F4 P1 F5 90.42(14)
F1 P1 F5 89.83(14)
F2 P1 F6 89.32(14)
F4 P1 F6 179.76(16)
F1 P1 F6 90.16(14)
F5 P1 F6 89.76(14)
F2 P1 F3 90.31(13)
F4 P1 F3 90.00(14)
F1 P1 F3 89.56(14)
F5 P1 F3 179.26(16)
F6 P1 F3 89.82(14)
C1 N1 C2 110.5(3)
C1 N1 C8 123.7(3)
C2 N1 C8 125.7(3)
C1 N2 C7 110.5(3)
C1 N2 C11 124.2(3)
C7 N2 C11 125.0(3)
C14 N3 C15 111.2(3)
C14 N3 C23 125.1(3)
C15 N3 C23 123.7(3)
C14 N4 C16 111.4(4)
C14 N4 C17 128.9(4)
C16 N4 C17 119.7(4)
C20 N5 C21 110.6(4)
C20 N5 C19 127.9(3)
C21 N5 C19 121.3(4)
C20 N6 C22 110.3(4)
C20 N6 C30 126.3(4)
C22 N6 C30 123.4(4)
N2 C1 N1 106.7(3)
N2 C1 Pd1 124.9(3)
N1 C1 Pd1 128.4(3)
C7 C2 N1 106.3(3)
C7 C2 C3 120.9(4)
N1 C2 C3 132.8(4)
C4 C3 C2 117.2(4)
C3 C4 C5 121.7(4)
C6 C5 C4 121.5(4)
C5 C6 C7 117.8(4)
C2 C7 C6 121.0(4)
C2 C7 N2 106.1(3)
C6 C7 N2 132.9(4)
N1 C8 C9 110.4(4)
N1 C8 C10 111.3(3)
C9 C8 C10 114.3(4)
N2 C11 C12 111.6(4)
N2 C11 C13 109.2(4)
C12 C11 C13 113.9(4)
N3 C14 N4 103.7(3)
N3 C14 Pd1 124.1(3)
N4 C14 Pd1 132.2(3)
C16 C15 N3 107.4(4)
C15 C16 N4 106.3(4)
N4 C17 C18 116.2(4)
C17 C18 C19 115.3(4)
N5 C19 C18 116.6(4)
N6 C20 N5 105.3(4)
N6 C20 Pd1 129.5(3)
N5 C20 Pd1 125.2(3)
C22 C21 N5 106.6(4)
C21 C22 N6 107.2(4)
N3 C23 C24 114.9(3)
C29 C24 C25 119.6(4)
C29 C24 C23 118.1(4)
C25 C24 C23 122.2(4)
C26 C25 C24 119.7(5)
C27 C26 C25 121.7(4)
C26 C27 C28 118.5(4)
C29 C28 C27 120.5(5)
C24 C29 C28 120.0(4)
N6 C30 C31 111.8(4)
C32 C31 C36 118.3(4)
C32 C31 C30 121.0(4)
C36 C31 C30 120.7(4)
C33 C32 C31 120.4(5)
C34 C33 C32 120.7(5)
C33 C34 C35 120.4(5)
C34 C35 C36 119.7(5)
C35 C36 C31 120.4(5)
Cl3 C1S Cl1 111.6(5)
Cl3 C1S Cl2 109.2(3)
Cl1 C1S Cl2 108.1(4)
Cl2A C1SA Cl1A 111.1(5)
Cl2A C1SA Cl3A 107.6(3)
Cl1A C1SA Cl3A 107.5(4)

loop_
_geom_bond_atom_site_label_1
_geom_bond_atom_site_label_2
_geom_bond_distance
Pd1 C20 1.998(4)
Pd1 C14 2.036(4)
Pd1 C1 2.055(4)
Pd1 Br1 2.4623(6)
P1 F2 1.590(3)
P1 F4 1.596(2)
P1 F1 1.601(2)
P1 F5 1.603(3)
P1 F6 1.604(3)
P1 F3 1.604(2)
N1 C1 1.353(5)
N1 C2 1.395(5)
N1 C8 1.469(5)
N2 C1 1.351(5)
N2 C7 1.398(5)
N2 C11 1.489(5)
N3 C14 1.351(5)
N3 C15 1.372(5)
N3 C23 1.449(5)
N4 C14 1.357(5)
N4 C16 1.377(5)
N4 C17 1.469(6)
N5 C20 1.352(5)
N5 C21 1.390(5)
N5 C19 1.476(6)
N6 C20 1.341(5)
N6 C22 1.395(6)
N6 C30 1.461(6)
C2 C7 1.391(6)
C2 C3 1.399(6)
C3 C4 1.384(6)
C4 C5 1.386(6)
C5 C6 1.371(6)
C6 C7 1.396(6)
C8 C9 1.515(6)
C8 C10 1.525(6)
C11 C12 1.519(7)
C11 C13 1.529(7)
C15 C16 1.331(6)
C17 C18 1.480(6)
C18 C19 1.516(6)
C21 C22 1.332(7)
C23 C24 1.519(5)
C24 C29 1.383(6)
C24 C25 1.391(6)
C25 C26 1.382(6)
C26 C27 1.370(7)
C27 C28 1.399(7)
C28 C29 1.391(6)
C30 C31 1.501(6)
C31 C32 1.384(6)
C31 C36 1.390(6)
C32 C33 1.374(6)
C33 C34 1.355(8)
C34 C35 1.363(8)
C35 C36 1.387(7)
C1S Cl3 1.757(5)
C1S Cl1 1.758(5)
C1S Cl2 1.763(5)
C1SA Cl2A 1.757(5)
C1SA Cl1A 1.759(5)
C1SA Cl3A 1.760(5)
